data_7055801
loop_
_publ_author_name
'Martins, Nuno M. R.'
'Mahmudov, Kamran T.'
'Guedes da Silva, M. F\'atima C.'
'Martins, Lu\'isa M. D. R. S.'
'Pombeiro, Armando J. L.'

_publ_section_title
;
 Copper(ii) and iron(iii) complexes with arylhydrazone of ethyl
 2-cyanoacetate or formazan ligands as catalysts for oxidation of alcohols
;
_journal_issue 12
_journal_name_full 'New J. Chem.'
_journal_page_first 10071
_journal_paper_doi 10.1039/C6NJ02161A
_journal_volume 40
_journal_year 2016
_chemical_formula_moiety 'C16 H25 Cu N7 O5, C H4 O, H2 O'
_chemical_formula_sum 'C17 H31 Cu N7 O7'
_chemical_formula_weight 509.03
_space_group_crystal_system monoclinic
_space_group_IT_number 15
_space_group_name_Hall '-C 2yc'
_space_group_name_H-M_alt 'C 1 2/c 1'
_symmetry_space_group_name_Hall '-C 2yc'
_symmetry_space_group_name_H-M 'C 1 2/c 1'
_atom_sites_solution_hydrogens mixed
_audit_creation_method SHELXL-2014/7
_audit_update_record
;
2015-07-14 deposited with the CCDC.
2016-10-04 downloaded from the CCDC.
;
_cell_angle_alpha 90
_cell_angle_beta 103.391(3)
_cell_angle_gamma 90
_cell_formula_units_Z 8
_cell_length_a 30.610(3)
_cell_length_b 6.9300(6)
_cell_length_c 23.4642(19)
_cell_measurement_reflns_used 7752
_cell_measurement_temperature 296(2)
_cell_measurement_theta_max 26.36
_cell_measurement_theta_min 2.67
_cell_volume 4842.1(7)
_computing_cell_refinement 'Bruker SAINT'
_computing_data_collection 'Bruker APEX2'
_computing_data_reduction 'Bruker SAINT'
_computing_publication_material 'WinGX publication routines (Farrugia, 1999)'
_computing_structure_refinement 'SHELXL-2014/7 (Sheldrick, 2014)'
_computing_structure_solution 'SIR97 (Giacovazzo et al, 1997)'
_diffrn_ambient_temperature 296(2)
_diffrn_measured_fraction_theta_full 0.998
_diffrn_measured_fraction_theta_max 0.997
_diffrn_measurement_device_type 'Bruker APEX-II PHOTON 100'
_diffrn_measurement_method '\f and \w scans'
_diffrn_radiation_source 'sealed tube'
_diffrn_radiation_type MoK\a
_diffrn_radiation_wavelength 0.71069
_diffrn_reflns_av_R_equivalents 0.0575
_diffrn_reflns_av_unetI/netI 0.0517
_diffrn_reflns_Laue_measured_fraction_full 0.998
_diffrn_reflns_Laue_measured_fraction_max 0.997
_diffrn_reflns_limit_h_max 38
_diffrn_reflns_limit_h_min -38
_diffrn_reflns_limit_k_max 8
_diffrn_reflns_limit_k_min -8
_diffrn_reflns_limit_l_max 29
_diffrn_reflns_limit_l_min -29
_diffrn_reflns_number 28277
_diffrn_reflns_point_group_measured_fraction_full 0.998
_diffrn_reflns_point_group_measured_fraction_max 0.997
_diffrn_reflns_theta_full 25.000
_diffrn_reflns_theta_max 26.399
_diffrn_reflns_theta_min 3.018
_exptl_absorpt_coefficient_mu 0.952
_exptl_absorpt_correction_T_max 0.901
_exptl_absorpt_correction_T_min 0.833
_exptl_absorpt_correction_type multi-scan
_exptl_absorpt_process_details sadabs
_exptl_crystal_colour 'dark brown'
_exptl_crystal_density_diffrn 1.397
_exptl_crystal_description block
_exptl_crystal_F_000 2136
_exptl_crystal_size_max 0.338
_exptl_crystal_size_mid 0.167
_exptl_crystal_size_min 0.123
_platon_squeeze_details
;
;
_refine_diff_density_max 0.344
_refine_diff_density_min -0.311
_refine_diff_density_rms 0.064
_refine_ls_extinction_method none
_refine_ls_goodness_of_fit_ref 0.996
_refine_ls_hydrogen_treatment mixed
_refine_ls_matrix_type full
_refine_ls_number_parameters 327
_refine_ls_number_reflns 4953
_refine_ls_number_restraints 7
_refine_ls_restrained_S_all 0.999
_refine_ls_R_factor_all 0.0643
_refine_ls_R_factor_gt 0.0412
_refine_ls_shift/su_max 0.001
_refine_ls_shift/su_mean 0.000
_refine_ls_structure_factor_coef Fsqd
_refine_ls_weighting_details 'w=1/[\s^2^(Fo^2^)+(0.0486P)^2^] where P=(Fo^2^+2Fc^2^)/3'
_refine_ls_weighting_scheme calc
_refine_ls_wR_factor_gt 0.0866
_refine_ls_wR_factor_ref 0.0931
_reflns_Friedel_coverage 0.000
_reflns_number_gt 3681
_reflns_number_total 4953
_reflns_threshold_expression 'I > 2\s(I)'
_cod_data_source_file c6nj02161a2.cif
_cod_data_source_block Compound3
_cod_depositor_comments 'Adding full bibliography for 7055799--7055802.cif.'
_cod_database_code 7055801
_shelx_shelxl_version_number 2014/7
_shelx_space_group_comment
;
The symmetry employed for this shelxl refinement is uniquely defined
by the following loop, which should always be used as a source of
symmetry information in preference to the above space-group names.
They are only intended as comments.
;
_shelx_estimated_absorpt_t_min 0.739
_shelx_estimated_absorpt_t_max 0.892

loop_
_space_group_symop_operation_xyz
'x, y, z'
'-x, y, -z+1/2'
'x+1/2, y+1/2, z'
'-x+1/2, y+1/2, -z+1/2'
'-x, -y, -z'
'x, -y, z-1/2'
'-x+1/2, -y+1/2, -z'
'x+1/2, -y+1/2, z-1/2'

loop_
_atom_site_label
_atom_site_type_symbol
_atom_site_fract_x
_atom_site_fract_y
_atom_site_fract_z
_atom_site_U_iso_or_equiv
_atom_site_adp_type
_atom_site_occupancy
_atom_site_site_symmetry_order
_atom_site_calc_flag
_atom_site_refinement_flags_posn
_atom_site_refinement_flags_adp
C1 C 0.70839(8) 0.4780(3) 0.98329(10) 0.0172(5) Uani 1 1 d . .
C2 C 0.75462(8) 0.4959(3) 1.01068(10) 0.0152(5) Uani 1 1 d . .
C3 C 0.81458(8) 0.4082(3) 0.90210(10) 0.0155(5) Uani 1 1 d . .
C4 C 0.85980(8) 0.4313(3) 0.93345(10) 0.0167(5) Uani 1 1 d . .
C5 C 0.89398(8) 0.4165(4) 0.90434(11) 0.0196(6) Uani 1 1 d . .
H5 H 0.9235 0.4315 0.9253 0.024 Uiso 1 1 calc R U
C6 C 0.88552(8) 0.3799(4) 0.84471(11) 0.0184(5) Uani 1 1 d . .
C7 C 0.84119(8) 0.3552(3) 0.81364(11) 0.0200(6) Uani 1 1 d . .
H7 H 0.8349 0.3296 0.7737 0.024 Uiso 1 1 calc R U
C8 C 0.80660(8) 0.3689(4) 0.84244(10) 0.0204(6) Uani 1 1 d . .
H8 H 0.7772 0.3512 0.8213 0.024 Uiso 1 1 calc R U
C9 C 0.92352(9) 0.3716(4) 0.81389(11) 0.0220(6) Uani 1 1 d . .
C10 C 0.76881(8) 0.5464(3) 1.07142(11) 0.0192(5) Uani 1 1 d . .
C11 C 0.74350(10) 0.6347(5) 1.15619(11) 0.0359(7) Uani 1 1 d . .
H11A H 0.7582 0.7595 1.1604 0.043 Uiso 1 1 calc R U
H11B H 0.7632 0.5422 1.1805 0.043 Uiso 1 1 calc R U
C12 C 0.70023(13) 0.6464(5) 1.17396(15) 0.0587(11) Uani 1 1 d . .
H12A H 0.7056 0.6864 1.2142 0.088 Uiso 1 1 calc R U
H12B H 0.6810 0.7384 1.1496 0.088 Uiso 1 1 calc R U
H12C H 0.6860 0.5221 1.1696 0.088 Uiso 1 1 calc R U
C20 C 0.93721(12) 0.8838(5) 0.87073(15) 0.0523(9) Uani 1 1 d . .
H20A H 0.9434 1.0160 0.8820 0.079 Uiso 1 1 calc R U
H20B H 0.9097 0.8447 0.8803 0.079 Uiso 1 1 calc R U
H20C H 0.9344 0.8708 0.8293 0.079 Uiso 1 1 calc R U
C21 C 0.56310(10) 0.4843(4) 0.98292(12) 0.0340(7) Uani 1 1 d . .
H21A H 0.5908 0.4988 1.0126 0.041 Uiso 1 1 calc R U
H21B H 0.5398 0.4412 1.0018 0.041 Uiso 1 1 calc R U
C22 C 0.55005(10) 0.6734(4) 0.95259(12) 0.0346(7) Uani 1 1 d . .
H22A H 0.5202 0.6644 0.9272 0.042 Uiso 1 1 calc R U
H22B H 0.5499 0.7743 0.9812 0.042 Uiso 1 1 calc R U
C31 C 0.63684(10) 0.2760(4) 0.79867(11) 0.0307(7) Uani 1 1 d . .
H31A H 0.6122 0.3024 0.7653 0.037 Uiso 1 1 calc R U
H31B H 0.6543 0.1698 0.7887 0.037 Uiso 1 1 calc R U
C32 C 0.66603(9) 0.4533(4) 0.81413(12) 0.0271(6) Uani 1 1 d . .
H32A H 0.6926 0.4223 0.8442 0.032 Uiso 1 1 calc R U
H32B H 0.6754 0.4999 0.7799 0.032 Uiso 1 1 calc R U
N1 N 0.67109(7) 0.4611(3) 0.96097(9) 0.0258(5) Uani 1 1 d . .
N2 N 0.78714(6) 0.4705(3) 0.98131(8) 0.0156(4) Uani 1 1 d . .
N3 N 0.77627(6) 0.4275(3) 0.92596(8) 0.0169(5) Uani 1 1 d . .
N21 N 0.56923(8) 0.3421(4) 0.93878(11) 0.0261(5) Uani 1 1 d . .
N22 N 0.58340(8) 0.7179(3) 0.91782(10) 0.0263(5) Uani 1 1 d D .
N31 N 0.61944(8) 0.2264(3) 0.85018(10) 0.0239(5) Uani 1 1 d D .
N32 N 0.63936(8) 0.6025(3) 0.83563(10) 0.0219(5) Uani 1 1 d . .
O1 O 0.91563(6) 0.3124(3) 0.76223(8) 0.0319(5) Uani 1 1 d . .
O2 O 0.96174(6) 0.4259(3) 0.84266(8) 0.0333(5) Uani 1 1 d . .
O1W O 0.54226(6) 0.9677(3) 0.81762(8) 0.0312(5) Uani 1 1 d D .
O3 O 0.87040(6) 0.4698(3) 0.99211(7) 0.0222(4) Uani 1 1 d D .
O4 O 0.73371(6) 0.5743(3) 1.09587(7) 0.0243(4) Uani 1 1 d . .
O5 O 0.80803(6) 0.5647(3) 1.09887(7) 0.0254(4) Uani 1 1 d . .
O20 O 0.97254(7) 0.7666(3) 0.90089(9) 0.0373(5) Uani 1 1 d D .
Cu1 Cu 0.60498(2) 0.47118(4) 0.88804(2) 0.02033(11) Uani 1 1 d . .
H1W1 H 0.5483(9) 0.919(4) 0.7861(9) 0.030 Uiso 1 1 d D U
H1W2 H 0.5131(6) 0.952(4) 0.8156(11) 0.030 Uiso 1 1 d D U
H3O H 0.8441(7) 0.483(4) 0.9999(12) 0.030 Uiso 1 1 d D U
H20O H 0.9686(9) 0.652(3) 0.8864(12) 0.030 Uiso 1 1 d D U
H21C H 0.5459(10) 0.299(4) 0.9202(13) 0.030 Uiso 1 1 d . U
H21D H 0.5830(9) 0.232(4) 0.9552(12) 0.030 Uiso 1 1 d . U
H22C H 0.6063(10) 0.774(4) 0.9391(12) 0.030 Uiso 1 1 d . U
H22D H 0.5731(9) 0.804(3) 0.8916(10) 0.030 Uiso 1 1 d D U
H31C H 0.6393(8) 0.162(4) 0.8745(10) 0.030 Uiso 1 1 d D U
H31D H 0.5962(9) 0.164(4) 0.8414(12) 0.030 Uiso 1 1 d . U
H32C H 0.6219(9) 0.662(4) 0.8107(13) 0.030 Uiso 1 1 d . U
H32D H 0.6542(9) 0.698(4) 0.8511(12) 0.030 Uiso 1 1 d . U

loop_
_atom_site_aniso_label
_atom_site_aniso_U_11
_atom_site_aniso_U_22
_atom_site_aniso_U_33
_atom_site_aniso_U_23
_atom_site_aniso_U_13
_atom_site_aniso_U_12
C1 0.0218(14) 0.0171(12) 0.0148(12) 0.0009(11) 0.0084(10) -0.0002(11)
C2 0.0122(11) 0.0150(13) 0.0185(12) 0.0012(10) 0.0036(10) 0.0010(10)
C3 0.0149(12) 0.0151(12) 0.0173(12) 0.0004(10) 0.0052(10) -0.0013(10)
C4 0.0141(12) 0.0196(13) 0.0154(12) 0.0024(10) 0.0012(10) -0.0031(10)
C5 0.0109(12) 0.0248(14) 0.0224(13) -0.0003(11) 0.0022(10) -0.0022(10)
C6 0.0170(13) 0.0187(13) 0.0212(13) 0.0006(11) 0.0080(10) -0.0016(11)
C7 0.0207(13) 0.0221(14) 0.0180(13) -0.0035(11) 0.0060(11) -0.0033(11)
C8 0.0164(13) 0.0255(14) 0.0174(13) -0.0018(11) 0.0001(10) -0.0027(11)
C9 0.0217(14) 0.0224(14) 0.0248(14) -0.0023(12) 0.0110(12) -0.0014(11)
C10 0.0220(14) 0.0137(12) 0.0230(13) 0.0007(11) 0.0077(11) 0.0002(11)
C11 0.053(2) 0.0390(18) 0.0181(14) -0.0057(14) 0.0133(13) 0.0057(16)
C12 0.095(3) 0.040(2) 0.056(2) -0.0001(18) 0.049(2) 0.001(2)
C20 0.053(2) 0.056(2) 0.041(2) -0.0023(19) -0.0026(17) -0.0061(19)
C21 0.0254(15) 0.0510(19) 0.0292(15) 0.0031(15) 0.0137(12) 0.0012(14)
C22 0.0299(16) 0.0439(18) 0.0329(16) -0.0027(15) 0.0129(13) 0.0052(14)
C31 0.0450(18) 0.0286(15) 0.0199(14) -0.0044(13) 0.0103(13) -0.0014(14)
C32 0.0329(16) 0.0277(14) 0.0245(14) 0.0034(13) 0.0146(12) -0.0004(13)
N1 0.0173(12) 0.0386(13) 0.0206(11) 0.0015(11) 0.0029(9) 0.0010(11)
N2 0.0166(10) 0.0122(10) 0.0190(10) 0.0016(9) 0.0061(8) -0.0009(9)
N3 0.0135(10) 0.0221(11) 0.0159(10) 0.0006(9) 0.0047(8) -0.0013(9)
N21 0.0151(12) 0.0315(14) 0.0311(14) 0.0054(12) 0.0042(10) -0.0010(11)
N22 0.0236(13) 0.0288(13) 0.0253(13) -0.0025(11) 0.0035(10) -0.0016(11)
N31 0.0230(13) 0.0228(13) 0.0247(13) 0.0013(10) 0.0030(10) -0.0026(10)
N32 0.0232(13) 0.0212(12) 0.0196(12) 0.0021(10) 0.0014(10) -0.0014(10)
O1 0.0271(11) 0.0485(12) 0.0235(10) -0.0117(10) 0.0128(8) -0.0082(9)
O2 0.0172(10) 0.0537(13) 0.0324(11) -0.0151(10) 0.0125(9) -0.0077(9)
O1W 0.0199(10) 0.0481(12) 0.0283(10) -0.0138(10) 0.0112(8) -0.0117(10)
O3 0.0142(9) 0.0377(10) 0.0145(8) -0.0023(8) 0.0030(7) -0.0027(9)
O4 0.0249(10) 0.0322(11) 0.0178(9) -0.0030(8) 0.0086(8) 0.0008(8)
O5 0.0186(10) 0.0292(10) 0.0245(10) -0.0060(8) -0.0029(8) 0.0000(8)
O20 0.0273(11) 0.0423(12) 0.0396(12) -0.0136(11) 0.0020(9) -0.0096(10)
Cu1 0.01653(17) 0.02103(17) 0.02432(18) 0.00202(15) 0.00658(13) -0.00088(14)

loop_
_atom_type_symbol
_atom_type_description
_atom_type_scat_dispersion_real
_atom_type_scat_dispersion_imag
_atom_type_scat_source
C C 0.0033 0.0016 'International Tables Vol C Tables 4.2.6.8 and 6.1.1.4'
N N 0.0061 0.0033 'International Tables Vol C Tables 4.2.6.8 and 6.1.1.4'
O O 0.0106 0.0060 'International Tables Vol C Tables 4.2.6.8 and 6.1.1.4'
Cu Cu 0.3201 1.2651 'International Tables Vol C Tables 4.2.6.8 and 6.1.1.4'
H H 0.0000 0.0000 'International Tables Vol C Tables 4.2.6.8 and 6.1.1.4'

loop_
_geom_angle_atom_site_label_1
_geom_angle_atom_site_label_2
_geom_angle_atom_site_label_3
_geom_angle
N1 C1 C2 179.1(3)
N2 C2 C1 122.3(2)
N2 C2 C10 116.8(2)
C1 C2 C10 120.9(2)
C8 C3 N3 116.6(2)
C8 C3 C4 117.8(2)
N3 C3 C4 125.6(2)
O3 C4 C5 118.9(2)
O3 C4 C3 121.4(2)
C5 C4 C3 119.7(2)
C4 C5 C6 121.8(2)
C4 C5 H5 119.1
C6 C5 H5 119.1
C5 C6 C7 118.8(2)
C5 C6 C9 120.5(2)
C7 C6 C9 120.7(2)
C8 C7 C6 119.9(2)
C8 C7 H7 120.1
C6 C7 H7 120.1
C7 C8 C3 121.9(2)
C7 C8 H8 119.0
C3 C8 H8 119.0
O1 C9 O2 124.3(2)
O1 C9 C6 118.7(2)
O2 C9 C6 117.0(2)
O5 C10 O4 122.8(2)
O5 C10 C2 125.4(2)
O4 C10 C2 111.8(2)
O4 C11 C12 107.3(3)
O4 C11 H11A 110.3
C12 C11 H11A 110.3
O4 C11 H11B 110.3
C12 C11 H11B 110.3
H11A C11 H11B 108.5
C11 C12 H12A 109.5
C11 C12 H12B 109.5
H12A C12 H12B 109.5
C11 C12 H12C 109.5
H12A C12 H12C 109.5
H12B C12 H12C 109.5
O20 C20 H20A 109.5
O20 C20 H20B 109.5
H20A C20 H20B 109.5
O20 C20 H20C 109.5
H20A C20 H20C 109.5
H20B C20 H20C 109.5
N21 C21 C22 108.3(2)
N21 C21 H21A 110.0
C22 C21 H21A 110.0
N21 C21 H21B 110.0
C22 C21 H21B 110.0
H21A C21 H21B 108.4
N22 C22 C21 107.6(2)
N22 C22 H22A 110.2
C21 C22 H22A 110.2
N22 C22 H22B 110.2
C21 C22 H22B 110.2
H22A C22 H22B 108.5
N31 C31 C32 107.4(2)
N31 C31 H31A 110.2
C32 C31 H31A 110.2
N31 C31 H31B 110.2
C32 C31 H31B 110.2
H31A C31 H31B 108.5
N32 C32 C31 107.9(2)
N32 C32 H32A 110.1
C31 C32 H32A 110.1
N32 C32 H32B 110.1
C31 C32 H32B 110.1
H32A C32 H32B 108.4
C1 N1 Cu1 159.46(19)
N3 N2 C2 119.54(19)
N2 N3 C3 111.89(19)
C21 N21 Cu1 107.16(17)
C21 N21 H21C 113(2)
Cu1 N21 H21C 113(2)
C21 N21 H21D 112.7(17)
Cu1 N21 H21D 111.2(17)
H21C N21 H21D 100(3)
C22 N22 Cu1 109.75(18)
C22 N22 H22C 110.5(19)
Cu1 N22 H22C 107.4(19)
C22 N22 H22D 110.8(18)
Cu1 N22 H22D 115.7(18)
H22C N22 H22D 102(3)
C31 N31 Cu1 108.92(17)
C31 N31 H31C 109.5(19)
Cu1 N31 H31C 110.0(19)
C31 N31 H31D 112(2)
Cu1 N31 H31D 107(2)
H31C N31 H31D 109(3)
C32 N32 Cu1 107.52(16)
C32 N32 H32C 116(2)
Cu1 N32 H32C 109(2)
C32 N32 H32D 115(2)
Cu1 N32 H32D 113.7(19)
H32C N32 H32D 96(3)
H1W1 O1W H1W2 108(2)
C4 O3 H3O 102.5(18)
C10 O4 C11 117.2(2)
C20 O20 H20O 108.2(19)
N21 Cu1 N31 95.29(10)
N21 Cu1 N32 178.52(10)
N31 Cu1 N32 84.94(9)
N21 Cu1 N22 84.53(10)
N31 Cu1 N22 172.78(10)
N32 Cu1 N22 95.06(9)
N21 Cu1 N1 92.93(9)
N31 Cu1 N1 93.25(9)
N32 Cu1 N1 88.52(9)
N22 Cu1 N1 93.97(9)

loop_
_geom_bond_atom_site_label_1
_geom_bond_atom_site_label_2
_geom_bond_distance
C1 N1 1.146(3)
C1 C2 1.418(3)
C2 N2 1.347(3)
C2 C10 1.434(3)
C3 C8 1.391(3)
C3 N3 1.418(3)
C3 C4 1.418(3)
C4 O3 1.365(3)
C4 C5 1.379(3)
C5 C6 1.386(3)
C5 H5 0.9300
C6 C7 1.394(3)
C6 C9 1.506(3)
C7 C8 1.385(3)
C7 H7 0.9300
C8 H8 0.9300
C9 O1 1.249(3)
C9 O2 1.265(3)
C10 O5 1.230(3)
C10 O4 1.344(3)
C11 O4 1.439(3)
C11 C12 1.480(4)
C11 H11A 0.9700
C11 H11B 0.9700
C12 H12A 0.9600
C12 H12B 0.9600
C12 H12C 0.9600
C20 O20 1.406(4)
C20 H20A 0.9600
C20 H20B 0.9600
C20 H20C 0.9600
C21 N21 1.473(4)
C21 C22 1.500(4)
C21 H21A 0.9700
C21 H21B 0.9700
C22 N22 1.479(3)
C22 H22A 0.9700
C22 H22B 0.9700
C31 N31 1.470(3)
C31 C32 1.513(4)
C31 H31A 0.9700
C31 H31B 0.9700
C32 N32 1.477(3)
C32 H32A 0.9700
C32 H32B 0.9700
N1 Cu1 2.329(2)
N2 N3 1.298(3)
N21 Cu1 2.005(2)
N21 H21C 0.80(3)
N21 H21D 0.91(3)
N22 Cu1 2.015(2)
N22 H22C 0.85(3)
N22 H22D 0.863(17)
N31 Cu1 2.011(2)
N31 H31C 0.857(17)
N31 H31D 0.82(3)
N32 Cu1 2.012(2)
N32 H32C 0.81(3)
N32 H32D 0.84(3)
O1W H1W1 0.871(16)
O1W H1W2 0.890(16)
O3 H3O 0.872(17)
O20 H20O 0.862(17)

loop_
_geom_hbond_atom_site_label_D
_geom_hbond_atom_site_label_H
_geom_hbond_atom_site_label_A
_geom_hbond_distance_DH
_geom_hbond_distance_HA
_geom_hbond_distance_DA
_geom_hbond_angle_DHA
_geom_hbond_site_symmetry_A
N21 H21C O20 0.80(3) 2.20(3) 2.933(3) 153(3) 3_445
N21 H21D O3 0.91(3) 2.17(3) 3.054(3) 163(2) 7_657
N22 H22C O3 0.85(3) 2.39(3) 3.125(3) 144(2) 7_667
N22 H22D O1W 0.863(17) 2.105(18) 2.956(3) 169(3) .
N31 H31C O5 0.857(17) 2.233(19) 3.033(3) 155(3) 7_657
N31 H31D O1W 0.82(3) 2.11(3) 2.923(3) 172(3) 1_545
N32 H32C O1 0.81(3) 2.10(3) 2.904(3) 171(3) 4_656
N32 H32D O5 0.84(3) 2.19(3) 3.021(3) 173(3) 7_667
O3 H3O N2 0.872(17) 1.70(2) 2.502(2) 152(3) .
O3 H3O N3 0.872(17) 2.41(3) 2.954(3) 121(2) .
O20 H20O O2 0.862(17) 1.857(18) 2.710(3) 169(3) .
O1W H1W2 O2 0.890(16) 1.835(18) 2.679(2) 157(2) 3_455
O1W H1W1 O1 0.871(16) 1.905(18) 2.729(2) 157(3) 4_656
N21 H21C O20 0.80(3) 2.20(3) 2.933(3) 153(3) 3_445
N21 H21D O3 0.91(3) 2.17(3) 3.054(3) 163(2) 7_657
N22 H22C O3 0.85(3) 2.39(3) 3.125(3) 144(2) 7_667
N22 H22D O1W 0.863(17) 2.105(18) 2.956(3) 169(3) .
N31 H31C O5 0.857(17) 2.233(19) 3.033(3) 155(3) 7_657
N31 H31D O1W 0.82(3) 2.11(3) 2.923(3) 172(3) 1_545
N32 H32C O1 0.81(3) 2.10(3) 2.904(3) 171(3) 4_656
N32 H32D O5 0.84(3) 2.19(3) 3.021(3) 173(3) 7_667
O3 H3O N2 0.872(17) 1.70(2) 2.502(2) 152(3) .
O3 H3O N3 0.872(17) 2.41(3) 2.954(3) 121(2) .
O20 H20O O2 0.862(17) 1.857(18) 2.710(3) 169(3) .
O1W H1W1 O1 0.871(16) 1.905(18) 2.729(2) 157(3) 4_656
O1W H1W2 O2 0.890(16) 1.835(18) 2.679(2) 157(2) 3_455

loop_
_platon_squeeze_void_nr
_platon_squeeze_void_average_x
_platon_squeeze_void_average_y
_platon_squeeze_void_average_z
_platon_squeeze_void_volume
_platon_squeeze_void_count_electrons
_platon_squeeze_void_content
1 0.000 0.036 0.250 65 15 ' '
2 0.000 -0.037 0.750 65 15 ' '
3 0.500 0.463 0.750 65 15 ' '
4 0.500 0.536 0.250 65 15 ' '
